data_7708791
loop_
_publ_author_name
'Zhong, Minling'
'Zhang, Jie'
'Lu, Zhenpin'
'Xie, Zuowei'

_publ_section_title
;
 Diboration of Alkenes and Alkynes with a Carborane-Fused Four-Membered
 Boracycle Bearing an Electron-Precise B-B Bond
;
_journal_name_full 'Dalton Transactions'
_journal_paper_doi 10.1039/D1DT03665C
_journal_year 2021
_chemical_formula_sum 'C11.5 H30 B12 Br2 S2'
_chemical_formula_weight 522.01
_space_group_crystal_system triclinic
_space_group_IT_number 2
_space_group_name_Hall '-P 1'
_space_group_name_H-M_alt 'P -1'
_atom_sites_solution_hydrogens geom
_audit_creation_method SHELXL-2018/3
_audit_update_record
;
2021-11-09 deposited with the CCDC.	2021-11-10 downloaded from the CCDC.
;
_cell_angle_alpha 76.724(2)
_cell_angle_beta 86.032(2)
_cell_angle_gamma 73.834(2)
_cell_formula_units_Z 2
_cell_length_a 7.1932(5)
_cell_length_b 9.4805(6)
_cell_length_c 18.3732(12)
_cell_measurement_reflns_used 116
_cell_measurement_temperature 173(2)
_cell_measurement_theta_max 15
_cell_measurement_theta_min 15
_cell_volume 1171.24(13)
_computing_cell_refinement 'BRUKER D8VENTURE DIFFRACTOMETER'
_computing_data_collection 'BRUKER D8VENTURE DIFFRACTOMETER'
_computing_data_reduction 'BRUKER D8VENTURE DIFFRACTOMETER'
_computing_molecular_graphics 'BRUKER SHELXTL'
_computing_publication_material 'BRUKER SHELXTL'
_computing_structure_refinement 'SHELXL-2018/3 (Sheldrick, 2018)'
_computing_structure_solution 'SHELXT 2014/5 (Sheldrick, 2014)'
_diffrn_ambient_temperature 173(2)
_diffrn_measured_fraction_theta_full 0.998
_diffrn_measured_fraction_theta_max 0.998
_diffrn_measurement_device_type 'BRUKER D8VENTURE DIFFRACTOMETER'
_diffrn_measurement_method 'PHI & OMEGA SCAN'
_diffrn_radiation_type MoK\a
_diffrn_radiation_wavelength 0.71073
_diffrn_reflns_av_R_equivalents 0.0599
_diffrn_reflns_av_unetI/netI 0.0338
_diffrn_reflns_Laue_measured_fraction_full 0.998
_diffrn_reflns_Laue_measured_fraction_max 0.998
_diffrn_reflns_limit_h_max 8
_diffrn_reflns_limit_h_min -8
_diffrn_reflns_limit_k_max 11
_diffrn_reflns_limit_k_min -11
_diffrn_reflns_limit_l_max 22
_diffrn_reflns_limit_l_min -22
_diffrn_reflns_number 32855
_diffrn_reflns_point_group_measured_fraction_full 0.998
_diffrn_reflns_point_group_measured_fraction_max 0.998
_diffrn_reflns_theta_full 25.242
_diffrn_reflns_theta_max 25.248
_diffrn_reflns_theta_min 2.856
_exptl_absorpt_coefficient_mu 3.636
_exptl_absorpt_correction_T_max 0.7456
_exptl_absorpt_correction_T_min 0.4499
_exptl_absorpt_correction_type multi-scan
_exptl_crystal_colour colourless
_exptl_crystal_density_diffrn 1.480
_exptl_crystal_description block
_exptl_crystal_F_000 522
_exptl_crystal_size_max 0.500
_exptl_crystal_size_mid 0.400
_exptl_crystal_size_min 0.300
_refine_diff_density_max 0.996
_refine_diff_density_min -0.773
_refine_diff_density_rms 0.091
_refine_ls_extinction_method none
_refine_ls_goodness_of_fit_ref 1.051
_refine_ls_hydrogen_treatment constr
_refine_ls_matrix_type full
_refine_ls_number_parameters 262
_refine_ls_number_reflns 4236
_refine_ls_number_restraints 37
_refine_ls_restrained_S_all 1.091
_refine_ls_R_factor_all 0.0481
_refine_ls_R_factor_gt 0.0418
_refine_ls_shift/su_max 0.001
_refine_ls_shift/su_mean 0.000
_refine_ls_structure_factor_coef Fsqd
_refine_ls_weighting_details 'w=1/[\s^2^(Fo^2^)+(0.0591P)^2^+2.0967P] where P=(Fo^2^+2Fc^2^)/3'
_refine_ls_weighting_scheme calc
_refine_ls_wR_factor_gt 0.1094
_refine_ls_wR_factor_ref 0.1142
_reflns_Friedel_coverage 0.000
_reflns_number_gt 3738
_reflns_number_total 4236
_reflns_threshold_expression 'I > 2\s(I)'
_cod_data_source_file d1dt03665c2.cif
_cod_data_source_block 3a
_cod_original_formula_sum 'C11.50 H30 B12 Br2 S2'
_cod_database_code 7708791
_shelx_shelxl_version_number 2018/3
_shelx_space_group_comment
;
The symmetry employed for this shelxl refinement is uniquely defined
by the following loop, which should always be used as a source of
symmetry information in preference to the above space-group names.
They are only intended as comments.
;
_shelx_estimated_absorpt_t_min 0.264
_shelx_estimated_absorpt_t_max 0.408

loop_
_space_group_symop_operation_xyz
'x, y, z'
'-x, -y, -z'

loop_
_atom_site_label
_atom_site_type_symbol
_atom_site_fract_x
_atom_site_fract_y
_atom_site_fract_z
_atom_site_U_iso_or_equiv
_atom_site_adp_type
_atom_site_occupancy
_atom_site_site_symmetry_order
_atom_site_calc_flag
_atom_site_refinement_flags_posn
_atom_site_refinement_flags_adp
_atom_site_refinement_flags_occupancy
_atom_site_disorder_assembly
_atom_site_disorder_group
Br1 Br 0.26983(6) 0.91205(5) 0.59515(2) 0.04067(15) Uani 1 1 d . . . . .
Br2 Br 0.29412(6) 0.87230(5) 0.93456(2) 0.04328(15) Uani 1 1 d . . . . .
S1 S 0.68942(14) 0.86093(11) 0.66701(5) 0.0333(2) Uani 1 1 d . . . . .
S2 S -0.09192(13) 0.82295(10) 0.87559(5) 0.0320(2) Uani 1 1 d . . . . .
C1 C 0.4222(5) 0.6899(4) 0.74111(18) 0.0226(7) Uani 1 1 d . . . . .
C2 C 0.2895(5) 0.6782(4) 0.82338(18) 0.0230(7) Uani 1 1 d . . . . .
C11 C 0.3393(6) 0.9893(4) 0.7387(2) 0.0330(8) Uani 1 1 d . . . . .
H11A H 0.435723 0.979806 0.776701 0.040 Uiso 1 1 calc R U . . .
H11B H 0.322842 1.088441 0.703819 0.040 Uiso 1 1 calc R U . . .
C12 C 0.1454(6) 0.9815(4) 0.7775(2) 0.0329(8) Uani 1 1 d . . . . .
H12A H 0.054076 0.977314 0.740627 0.040 Uiso 1 1 calc R U . . .
H12B H 0.089338 1.073713 0.796860 0.040 Uiso 1 1 calc R U . . .
C13 C 0.7635(7) 0.7763(5) 0.5881(2) 0.0437(10) Uani 1 1 d . . . . .
H13A H 0.781654 0.667300 0.603857 0.066 Uiso 1 1 calc R U . . .
H13B H 0.663646 0.818797 0.549478 0.066 Uiso 1 1 calc R U . . .
H13C H 0.885520 0.796395 0.567983 0.066 Uiso 1 1 calc R U . . .
C14 C 0.6683(7) 1.0545(5) 0.6220(3) 0.0470(11) Uani 1 1 d . . . . .
H14A H 0.627646 1.117494 0.658774 0.070 Uiso 1 1 calc R U . . .
H14B H 0.793888 1.064427 0.600588 0.070 Uiso 1 1 calc R U . . .
H14C H 0.572014 1.086829 0.582083 0.070 Uiso 1 1 calc R U . . .
C15 C -0.2157(7) 1.0072(5) 0.8878(3) 0.0468(11) Uani 1 1 d . . . . .
H15A H -0.230502 1.078277 0.839132 0.070 Uiso 1 1 calc R U . . .
H15B H -0.343756 1.007014 0.909748 0.070 Uiso 1 1 calc R U . . .
H15C H -0.140956 1.037597 0.921103 0.070 Uiso 1 1 calc R U . . .
C16 C -0.0873(7) 0.7219(5) 0.9712(2) 0.0481(11) Uani 1 1 d . . . . .
H16A H -0.021899 0.615212 0.974348 0.072 Uiso 1 1 calc R U . . .
H16B H -0.017375 0.763015 1.001465 0.072 Uiso 1 1 calc R U . . .
H16C H -0.220175 0.732432 0.990110 0.072 Uiso 1 1 calc R U . . .
C17 C 1.0059(14) 0.5528(12) 0.4697(6) 0.089(4) Uani 0.5 1 d D U P . .
C18 C 0.8388(10) 0.5035(9) 0.4794(5) 0.112(3) Uani 1 1 d D U . . .
C19 C 0.7932(17) 0.4025(11) 0.5393(6) 0.072(3) Uani 0.5 1 d D U P . .
C20 C 0.9443(14) 0.3415(10) 0.5947(5) 0.121(3) Uani 1 1 d D U . . .
C21 C 1.1006(17) 0.3985(12) 0.5718(7) 0.076(4) Uani 0.5 1 d D U P . .
B3 B 0.2113(6) 0.6365(4) 0.7463(2) 0.0277(8) Uani 1 1 d . . . . .
H3 H 0.077703 0.708127 0.714753 0.033 Uiso 1 1 calc R U . . .
B4 B 0.4232(6) 0.5446(4) 0.7015(2) 0.0317(9) Uani 1 1 d . . . . .
H4 H 0.430751 0.553236 0.639560 0.038 Uiso 1 1 calc R U . . .
B5 B 0.6237(6) 0.5402(4) 0.7517(2) 0.0303(9) Uani 1 1 d . . . . .
H5 H 0.765522 0.545942 0.723674 0.036 Uiso 1 1 calc R U . . .
B6 B 0.5367(6) 0.6298(5) 0.8267(2) 0.0268(8) Uani 1 1 d . . . . .
H6 H 0.618141 0.697136 0.847748 0.032 Uiso 1 1 calc R U . . .
B7 B 0.2001(6) 0.5243(4) 0.8370(2) 0.0299(9) Uani 1 1 d . . . . .
H7 H 0.058413 0.519371 0.865374 0.036 Uiso 1 1 calc R U . . .
B8 B 0.2820(7) 0.4371(5) 0.7606(3) 0.0363(10) Uani 1 1 d . . . . .
H8 H 0.195810 0.374684 0.738208 0.044 Uiso 1 1 calc R U . . .
B9 B 0.5401(7) 0.3781(5) 0.7644(3) 0.0369(10) Uani 1 1 d . . . . .
H9 H 0.625225 0.275357 0.744658 0.044 Uiso 1 1 calc R U . . .
B10 B 0.6128(7) 0.4301(5) 0.8431(3) 0.0356(10) Uani 1 1 d . . . . .
H10 H 0.746707 0.362415 0.875511 0.043 Uiso 1 1 calc R U . . .
B11 B 0.4012(6) 0.5206(4) 0.8874(2) 0.0311(9) Uani 1 1 d . . . . .
H11 H 0.394177 0.513352 0.949185 0.037 Uiso 1 1 calc R U . . .
B12 B 0.4021(7) 0.3648(5) 0.8490(3) 0.0360(10) Uani 1 1 d . . . . .
H12 H 0.396200 0.253573 0.885208 0.043 Uiso 1 1 calc R U . . .
B13 B 0.4177(6) 0.8596(4) 0.6937(2) 0.0262(8) Uani 1 1 d . . . . .
B14 B 0.1721(6) 0.8372(4) 0.8448(2) 0.0257(8) Uani 1 1 d . . . . .

loop_
_atom_site_aniso_label
_atom_site_aniso_U_11
_atom_site_aniso_U_22
_atom_site_aniso_U_33
_atom_site_aniso_U_23
_atom_site_aniso_U_13
_atom_site_aniso_U_12
Br1 0.0461(3) 0.0427(2) 0.0235(2) 0.00690(16) -0.00787(17) -0.00618(18)
Br2 0.0533(3) 0.0524(3) 0.0334(2) -0.02247(19) 0.00335(18) -0.0195(2)
S1 0.0354(5) 0.0359(5) 0.0272(5) -0.0041(4) 0.0037(4) -0.0107(4)
S2 0.0320(5) 0.0286(5) 0.0326(5) -0.0069(4) 0.0052(4) -0.0048(4)
C1 0.0251(17) 0.0203(16) 0.0181(16) -0.0016(13) -0.0017(13) -0.0013(13)
C2 0.0253(17) 0.0210(16) 0.0196(17) -0.0019(13) 0.0018(13) -0.0037(13)
C11 0.047(2) 0.0194(16) 0.030(2) -0.0039(15) 0.0104(17) -0.0087(16)
C12 0.043(2) 0.0203(16) 0.028(2) -0.0023(15) 0.0077(16) -0.0013(15)
C13 0.053(3) 0.041(2) 0.033(2) -0.0111(18) 0.0145(19) -0.0078(19)
C14 0.061(3) 0.040(2) 0.046(3) -0.011(2) 0.014(2) -0.026(2)
C15 0.047(3) 0.035(2) 0.046(3) -0.0083(19) 0.011(2) 0.0055(19)
C16 0.054(3) 0.042(2) 0.037(2) 0.0036(19) 0.015(2) -0.009(2)
C17 0.129(9) 0.051(6) 0.093(8) -0.032(5) 0.049(7) -0.035(6)
C18 0.105(5) 0.113(5) 0.145(6) -0.101(5) -0.005(5) -0.014(4)
C19 0.098(7) 0.044(5) 0.078(7) -0.024(5) 0.028(6) -0.027(5)
C20 0.123(6) 0.113(6) 0.143(7) -0.070(5) 0.010(5) -0.028(5)
C21 0.099(7) 0.054(6) 0.074(7) -0.031(5) 0.013(6) -0.006(5)
B3 0.031(2) 0.0240(19) 0.027(2) -0.0056(16) -0.0038(16) -0.0041(16)
B4 0.041(2) 0.0236(19) 0.029(2) -0.0087(17) -0.0003(18) -0.0031(17)
B5 0.030(2) 0.0247(19) 0.028(2) -0.0023(16) 0.0011(17) 0.0025(16)
B6 0.026(2) 0.030(2) 0.0202(19) -0.0001(16) -0.0061(15) -0.0041(16)
B7 0.032(2) 0.0222(18) 0.033(2) -0.0017(17) 0.0019(17) -0.0076(16)
B8 0.045(3) 0.024(2) 0.042(3) -0.0110(18) 0.003(2) -0.0109(18)
B9 0.045(3) 0.022(2) 0.036(2) -0.0059(18) 0.006(2) 0.0015(18)
B10 0.034(2) 0.029(2) 0.032(2) 0.0029(18) -0.0018(18) 0.0028(18)
B11 0.035(2) 0.026(2) 0.022(2) 0.0050(16) -0.0008(17) -0.0011(17)
B12 0.040(2) 0.0220(19) 0.039(3) -0.0017(18) 0.007(2) -0.0032(17)
B13 0.033(2) 0.0234(19) 0.0180(19) -0.0016(15) 0.0020(16) -0.0045(16)
B14 0.030(2) 0.0247(19) 0.022(2) -0.0066(16) 0.0037(16) -0.0068(16)

loop_
_atom_type_symbol
_atom_type_description
_atom_type_scat_dispersion_real
_atom_type_scat_dispersion_imag
_atom_type_scat_source
C C 0.0033 0.0016 'International Tables Vol C Tables 4.2.6.8 and 6.1.1.4'
H H 0.0000 0.0000 'International Tables Vol C Tables 4.2.6.8 and 6.1.1.4'
B B 0.0013 0.0007 'International Tables Vol C Tables 4.2.6.8 and 6.1.1.4'
Br Br -0.2901 2.4595 'International Tables Vol C Tables 4.2.6.8 and 6.1.1.4'
S S 0.1246 0.1234 'International Tables Vol C Tables 4.2.6.8 and 6.1.1.4'

loop_
_geom_angle_atom_site_label_1
_geom_angle_atom_site_label_2
_geom_angle_atom_site_label_3
_geom_angle
_geom_angle_site_symmetry_1
_geom_angle_site_symmetry_3
_geom_angle_publ_flag
C13 S1 C14 99.3(2) . . ?
C13 S1 B13 109.3(2) . . ?
C14 S1 B13 103.2(2) . . ?
C15 S2 C16 99.1(2) . . ?
C15 S2 B14 103.9(2) . . ?
C16 S2 B14 109.0(2) . . ?
B13 C1 B4 124.1(3) . . ?
B13 C1 B5 124.1(3) . . ?
B4 C1 B5 61.9(2) . . ?
B13 C1 B3 117.4(3) . . ?
B4 C1 B3 62.9(2) . . ?
B5 C1 B3 112.7(3) . . ?
B13 C1 B6 117.4(3) . . ?
B4 C1 B6 112.3(3) . . ?
B5 C1 B6 62.0(2) . . ?
B3 C1 B6 110.5(3) . . ?
B13 C1 C2 116.3(3) . . ?
B4 C1 C2 109.9(3) . . ?
B5 C1 C2 108.9(2) . . ?
B3 C1 C2 60.0(2) . . ?
B6 C1 C2 59.3(2) . . ?
B14 C2 B11 123.9(3) . . ?
B14 C2 B6 117.6(3) . . ?
B11 C2 B6 62.5(2) . . ?
B14 C2 B7 124.0(3) . . ?
B11 C2 B7 61.8(2) . . ?
B6 C2 B7 112.4(3) . . ?
B14 C2 B3 117.1(3) . . ?
B11 C2 B3 112.5(3) . . ?
B6 C2 B3 111.1(3) . . ?
B7 C2 B3 61.9(2) . . ?
B14 C2 C1 116.5(3) . . ?
B11 C2 C1 109.9(2) . . ?
B6 C2 C1 60.3(2) . . ?
B7 C2 C1 109.0(3) . . ?
B3 C2 C1 59.7(2) . . ?
C12 C11 B13 111.6(3) . . ?
C12 C11 H11A 109.3 . . ?
B13 C11 H11A 109.3 . . ?
C12 C11 H11B 109.3 . . ?
B13 C11 H11B 109.3 . . ?
H11A C11 H11B 108.0 . . ?
C11 C12 B14 111.2(3) . . ?
C11 C12 H12A 109.4 . . ?
B14 C12 H12A 109.4 . . ?
C11 C12 H12B 109.4 . . ?
B14 C12 H12B 109.4 . . ?
H12A C12 H12B 108.0 . . ?
S1 C13 H13A 109.5 . . ?
S1 C13 H13B 109.5 . . ?
H13A C13 H13B 109.5 . . ?
S1 C13 H13C 109.5 . . ?
H13A C13 H13C 109.5 . . ?
H13B C13 H13C 109.5 . . ?
S1 C14 H14A 109.5 . . ?
S1 C14 H14B 109.5 . . ?
H14A C14 H14B 109.5 . . ?
S1 C14 H14C 109.5 . . ?
H14A C14 H14C 109.5 . . ?
H14B C14 H14C 109.5 . . ?
S2 C15 H15A 109.5 . . ?
S2 C15 H15B 109.5 . . ?
H15A C15 H15B 109.5 . . ?
S2 C15 H15C 109.5 . . ?
H15A C15 H15C 109.5 . . ?
H15B C15 H15C 109.5 . . ?
S2 C16 H16A 109.5 . . ?
S2 C16 H16B 109.5 . . ?
H16A C16 H16B 109.5 . . ?
S2 C16 H16C 109.5 . . ?
H16A C16 H16C 109.5 . . ?
H16B C16 H16C 109.5 . . ?
C21 C17 C17 125.2(10) 2_766 2_766 ?
C21 C17 C18 62.8(7) 2_766 . ?
C17 C17 C18 62.4(6) 2_766 . ?
C21 C17 C18 173.8(10) 2_766 2_766 ?
C17 C17 C18 61.0(7) 2_766 2_766 ?
C18 C17 C18 123.4(9) . 2_766 ?
C21 C17 C20 64.2(7) 2_766 2_766 ?
C17 C17 C20 169.9(12) 2_766 2_766 ?
C18 C17 C20 126.9(9) . 2_766 ?
C18 C17 C20 109.6(8) 2_766 2_766 ?
C21 C17 C19 120.2(8) 2_766 2_766 ?
C17 C17 C19 114.5(10) 2_766 2_766 ?
C18 C17 C19 176.0(10) . 2_766 ?
C18 C17 C19 53.6(5) 2_766 2_766 ?
C20 C17 C19 56.0(5) 2_766 2_766 ?
C21 C18 C19 172.3(9) 2_766 . ?
C21 C18 C17 45.7(8) 2_766 . ?
C19 C18 C17 127.0(10) . . ?
C21 C18 C17 102.3(9) 2_766 2_766 ?
C19 C18 C17 70.4(8) . 2_766 ?
C17 C18 C17 56.6(9) . 2_766 ?
C18 C19 C20 112.9(9) . . ?
C18 C19 C17 56.0(5) . 2_766 ?
C20 C19 C17 57.0(6) . 2_766 ?
C21 C20 C19 110.4(9) . . ?
C21 C20 C17 43.4(7) . 2_766 ?
C19 C20 C17 67.0(7) . 2_766 ?
C17 C21 C18 71.5(8) 2_766 2_766 ?
C17 C21 C20 72.5(8) 2_766 . ?
C18 C21 C20 143.7(12) 2_766 . ?
C1 B3 C2 60.3(2) . . ?
C1 B3 B7 107.0(3) . . ?
C2 B3 B7 58.8(2) . . ?
C1 B3 B8 106.0(3) . . ?
C2 B3 B8 106.4(3) . . ?
B7 B3 B8 60.1(2) . . ?
C1 B3 B4 58.0(2) . . ?
C2 B3 B4 106.3(3) . . ?
B7 B3 B4 107.6(3) . . ?
B8 B3 B4 60.0(2) . . ?
C1 B3 H3 122.8 . . ?
C2 B3 H3 122.7 . . ?
B7 B3 H3 122.0 . . ?
B8 B3 H3 122.5 . . ?
B4 B3 H3 122.6 . . ?
C1 B4 B5 59.3(2) . . ?
C1 B4 B9 106.9(3) . . ?
B5 B4 B9 60.3(3) . . ?
C1 B4 B8 106.8(3) . . ?
B5 B4 B8 108.7(3) . . ?
B9 B4 B8 60.6(3) . . ?
C1 B4 B3 59.1(2) . . ?
B5 B4 B3 107.6(3) . . ?
B9 B4 B3 108.0(3) . . ?
B8 B4 B3 59.8(2) . . ?
C1 B4 H4 123.1 . . ?
B5 B4 H4 121.5 . . ?
B9 B4 H4 121.6 . . ?
B8 B4 H4 121.5 . . ?
B3 B4 H4 122.1 . . ?
C1 B5 B4 58.8(2) . . ?
C1 B5 B9 106.2(3) . . ?
B4 B5 B9 60.0(3) . . ?
C1 B5 B6 59.5(2) . . ?
B4 B5 B6 107.8(3) . . ?
B9 B5 B6 108.5(3) . . ?
C1 B5 B10 106.9(3) . . ?
B4 B5 B10 108.6(3) . . ?
B9 B5 B10 60.6(3) . . ?
B6 B5 B10 60.2(2) . . ?
C1 B5 H5 123.4 . . ?
B4 B5 H5 121.8 . . ?
B9 B5 H5 121.8 . . ?
B6 B5 H5 121.5 . . ?
B10 B5 H5 121.4 . . ?
C2 B6 C1 60.4(2) . . ?
C2 B6 B5 107.0(3) . . ?
C1 B6 B5 58.5(2) . . ?
C2 B6 B11 58.7(2) . . ?
C1 B6 B11 107.0(3) . . ?
B5 B6 B11 107.9(3) . . ?
C2 B6 B10 106.0(3) . . ?
C1 B6 B10 105.8(3) . . ?
B5 B6 B10 59.9(2) . . ?
B11 B6 B10 59.9(2) . . ?
C2 B6 H6 122.6 . . ?
C1 B6 H6 122.7 . . ?
B5 B6 H6 122.1 . . ?
B11 B6 H6 122.0 . . ?
B10 B6 H6 122.9 . . ?
C2 B7 B11 58.9(2) . . ?
C2 B7 B12 106.6(3) . . ?
B11 B7 B12 60.5(3) . . ?
C2 B7 B3 59.3(2) . . ?
B11 B7 B3 107.9(3) . . ?
B12 B7 B3 108.6(3) . . ?
C2 B7 B8 106.8(3) . . ?
B11 B7 B8 109.2(3) . . ?
B12 B7 B8 60.8(3) . . ?
B3 B7 B8 60.2(2) . . ?
C2 B7 H7 123.4 . . ?
B11 B7 H7 121.4 . . ?
B12 B7 H7 121.5 . . ?
B3 B7 H7 121.6 . . ?
B8 B7 H7 121.2 . . ?
B7 B8 B3 59.7(2) . . ?
B7 B8 B4 107.5(3) . . ?
B3 B8 B4 60.2(2) . . ?
B7 B8 B9 107.0(3) . . ?
B3 B8 B9 107.2(3) . . ?
B4 B8 B9 59.1(2) . . ?
B7 B8 B12 59.3(2) . . ?
B3 B8 B12 107.1(3) . . ?
B4 B8 B12 107.0(3) . . ?
B9 B8 B12 59.9(3) . . ?
B7 B8 H8 122.2 . . ?
B3 B8 H8 122.0 . . ?
B4 B8 H8 122.1 . . ?
B9 B8 H8 122.4 . . ?
B12 B8 H8 122.3 . . ?
B4 B9 B5 59.6(2) . . ?
B4 B9 B10 107.6(3) . . ?
B5 B9 B10 59.9(3) . . ?
B4 B9 B12 108.2(3) . . ?
B5 B9 B12 107.8(3) . . ?
B10 B9 B12 59.8(3) . . ?
B4 B9 B8 60.3(3) . . ?
B5 B9 B8 107.9(3) . . ?
B10 B9 B8 107.9(3) . . ?
B12 B9 B8 60.2(3) . . ?
B4 B9 H9 121.7 . . ?
B5 B9 H9 122.0 . . ?
B10 B9 H9 122.0 . . ?
B12 B9 H9 121.6 . . ?
B8 B9 H9 121.5 . . ?
B5 B10 B11 108.0(3) . . ?
B5 B10 B6 59.9(2) . . ?
B11 B10 B6 60.0(2) . . ?
B5 B10 B12 107.8(3) . . ?
B11 B10 B12 60.0(3) . . ?
B6 B10 B12 107.7(3) . . ?
B5 B10 B9 59.5(3) . . ?
B11 B10 B9 107.9(3) . . ?
B6 B10 B9 107.3(3) . . ?
B12 B10 B9 60.1(3) . . ?
B5 B10 H10 121.9 . . ?
B11 B10 H10 121.6 . . ?
B6 B10 H10 122.1 . . ?
B12 B10 H10 121.7 . . ?
B9 B10 H10 122.0 . . ?
C2 B11 B7 59.3(2) . . ?
C2 B11 B10 106.3(3) . . ?
B7 B11 B10 107.9(3) . . ?
C2 B11 B6 58.8(2) . . ?
B7 B11 B6 107.3(3) . . ?
B10 B11 B6 60.1(2) . . ?
C2 B11 B12 106.4(3) . . ?
B7 B11 B12 59.9(2) . . ?
B10 B11 B12 60.2(3) . . ?
B6 B11 B12 108.0(3) . . ?
C2 B11 H11 123.4 . . ?
B7 B11 H11 121.9 . . ?
B10 B11 H11 121.9 . . ?
B6 B11 H11 121.9 . . ?
B12 B11 H11 121.9 . . ?
B7 B12 B11 59.6(2) . . ?
B7 B12 B10 107.4(3) . . ?
B11 B12 B10 59.8(3) . . ?
B7 B12 B9 107.5(3) . . ?
B11 B12 B9 107.8(3) . . ?
B10 B12 B9 60.1(3) . . ?
B7 B12 B8 59.9(2) . . ?
B11 B12 B8 107.7(3) . . ?
B10 B12 B8 107.9(3) . . ?
B9 B12 B8 59.9(3) . . ?
B7 B12 H12 122.2 . . ?
B11 B12 H12 122.0 . . ?
B10 B12 H12 121.9 . . ?
B9 B12 H12 121.8 . . ?
B8 B12 H12 121.8 . . ?
C11 B13 C1 115.1(3) . . ?
C11 B13 S1 105.2(3) . . ?
C1 B13 S1 107.2(2) . . ?
C11 B13 Br1 110.3(3) . . ?
C1 B13 Br1 111.5(2) . . ?
S1 B13 Br1 106.97(18) . . ?
C12 B14 C2 114.9(3) . . ?
C12 B14 S2 105.9(3) . . ?
C2 B14 S2 107.3(2) . . ?
C12 B14 Br2 109.8(3) . . ?
C2 B14 Br2 111.5(2) . . ?
S2 B14 Br2 106.92(18) . . ?

loop_
_geom_bond_atom_site_label_1
_geom_bond_atom_site_label_2
_geom_bond_distance
_geom_bond_site_symmetry_2
_geom_bond_publ_flag
Br1 B13 2.052(4) . ?
Br2 B14 2.053(4) . ?
S1 C13 1.794(4) . ?
S1 C14 1.800(4) . ?
S1 B13 1.985(4) . ?
S2 C15 1.783(4) . ?
S2 C16 1.796(4) . ?
S2 B14 1.976(4) . ?
C1 B13 1.637(5) . ?
C1 B4 1.698(5) . ?
C1 B5 1.708(5) . ?
C1 B3 1.718(5) . ?
C1 B6 1.727(5) . ?
C1 C2 1.729(5) . ?
C2 B14 1.631(5) . ?
C2 B11 1.708(5) . ?
C2 B6 1.709(5) . ?
C2 B7 1.714(5) . ?
C2 B3 1.723(5) . ?
C11 C12 1.534(5) . ?
C11 B13 1.591(5) . ?
C11 H11A 0.9900 . ?
C11 H11B 0.9900 . ?
C12 B14 1.597(5) . ?
C12 H12A 0.9900 . ?
C12 H12B 0.9900 . ?
C13 H13A 0.9800 . ?
C13 H13B 0.9800 . ?
C13 H13C 0.9800 . ?
C14 H14A 0.9800 . ?
C14 H14B 0.9800 . ?
C14 H14C 0.9800 . ?
C15 H15A 0.9800 . ?
C15 H15B 0.9800 . ?
C15 H15C 0.9800 . ?
C16 H16A 0.9800 . ?
C16 H16B 0.9800 . ?
C16 H16C 0.9800 . ?
C17 C21 1.051(16) 2_766 ?
C17 C17 1.330(19) 2_766 ?
C17 C18 1.393(9) . ?
C17 C18 1.410(9) 2_766 ?
C17 C20 1.460(9) 2_766 ?
C17 C19 1.604(15) 2_766 ?
C18 C21 1.307(8) 2_766 ?
C18 C19 1.369(8) . ?
C19 C20 1.444(9) . ?
C20 C21 1.379(9) . ?
B3 B7 1.768(6) . ?
B3 B8 1.777(6) . ?
B3 B4 1.783(6) . ?
B3 H3 1.1200 . ?
B4 B5 1.752(6) . ?
B4 B9 1.759(6) . ?
B4 B8 1.779(6) . ?
B4 H4 1.1200 . ?
B5 B9 1.764(6) . ?
B5 B6 1.770(6) . ?
B5 B10 1.771(6) . ?
B5 H5 1.1200 . ?
B6 B11 1.774(6) . ?
B6 B10 1.777(6) . ?
B6 H6 1.1200 . ?
B7 B11 1.759(6) . ?
B7 B12 1.764(6) . ?
B7 B8 1.774(6) . ?
B7 H7 1.1200 . ?
B8 B9 1.785(7) . ?
B8 B12 1.792(7) . ?
B8 H8 1.1200 . ?
B9 B10 1.784(7) . ?
B9 B12 1.785(6) . ?
B9 H9 1.1200 . ?
B10 B11 1.772(6) . ?
B10 B12 1.779(7) . ?
B10 H10 1.1200 . ?
B11 B12 1.775(6) . ?
B11 H11 1.1200 . ?
B12 H12 1.1200 . ?
